data_7219233
loop_
_publ_author_name
'Long, Sihui'
'Zhou, Panpan'
'Theiss, Kathryn L.'
'Siegler, Maxime A.'
'Li, Tonglei'

_publ_section_title
;
 Solid-state identity of 2-hydroxynicotinic acid and its polymorphism
;
_journal_issue 28
_journal_name_full CrystEngComm
_journal_page_first 5195
_journal_paper_doi 10.1039/C4CE02290D
_journal_volume 17
_journal_year 2015
_chemical_formula_moiety 'C6 H5 N O3'
_chemical_formula_sum 'C6 H5 N O3'
_chemical_formula_weight 139.11
_chemical_name_common 2-ODHPCA
_chemical_name_systematic
; 
 2-oxo-1,2-dihydro-3-pyridinecarboxylic acid 
;
_space_group_IT_number 14
_space_group_name_Hall '-P 2yn'
_symmetry_cell_setting monoclinic
_symmetry_space_group_name_Hall '-P 2yn'
_symmetry_space_group_name_H-M 'P 1 21/n 1'
_atom_sites_solution_hydrogens geom
_atom_sites_solution_primary direct
_atom_sites_solution_secondary difmap
_audit_creation_method SHELXL-97
_audit_update_record
;
2014-11-19 deposited with the CCDC.
2015-01-05 downloaded from the CCDC.
;
_cell_angle_alpha 90.00
_cell_angle_beta 94.64(1)
_cell_angle_gamma 90.00
_cell_formula_units_Z 4
_cell_length_a 3.640(1)
_cell_length_b 11.584(3)
_cell_length_c 13.565(3)
_cell_measurement_reflns_used 1370
_cell_measurement_temperature 90.0(2)
_cell_measurement_theta_max 27.48
_cell_measurement_theta_min 1.00
_cell_volume 570.1(2)
_computing_cell_refinement 'DENZO-SMN (Nonius, 1997)'
_computing_data_collection 'COLLECT (Nonius, 2002)'
_computing_data_reduction 'DENZO-SMN (Nonius, 1997)'
_computing_molecular_graphics 'XP in SHELXTL (Bruker, 1995)'
_computing_publication_material 'SHELX-97 and local procedures'
_computing_structure_refinement 'SHELXL-97 (Sheldrick, 1997)'
_computing_structure_solution 'SHELXS-97 (Sheldrick, 1997)'
_diffrn_ambient_temperature 90.0(2)
_diffrn_detector_area_resol_mean 18
_diffrn_measured_fraction_theta_full 1.000
_diffrn_measured_fraction_theta_max 1.000
_diffrn_measurement_device_type 'Nonius KappaCCD diffractometer'
_diffrn_measurement_method '\w scans at fixed \c = 55\%'
_diffrn_radiation_monochromator graphite
_diffrn_radiation_source 'fine-focus sealed tube'
_diffrn_radiation_type MoK\a
_diffrn_radiation_wavelength 0.71073
_diffrn_reflns_av_R_equivalents 0.0259
_diffrn_reflns_av_sigmaI/netI 0.0369
_diffrn_reflns_limit_h_max 4
_diffrn_reflns_limit_h_min -4
_diffrn_reflns_limit_k_max 15
_diffrn_reflns_limit_k_min -15
_diffrn_reflns_limit_l_max 17
_diffrn_reflns_limit_l_min -17
_diffrn_reflns_number 2539
_diffrn_reflns_theta_full 27.47
_diffrn_reflns_theta_max 27.47
_diffrn_reflns_theta_min 2.32
_exptl_absorpt_coefficient_mu 0.133
_exptl_absorpt_correction_T_max 0.9804
_exptl_absorpt_correction_T_min 0.9613
_exptl_absorpt_correction_type multi-scan
_exptl_absorpt_process_details 'Scalepack (Otwinowski & Minor, 1997)'
_exptl_crystal_colour colorless
_exptl_crystal_density_diffrn 1.621
_exptl_crystal_density_method 'not measured'
_exptl_crystal_description 'thick lath'
_exptl_crystal_F_000 288
_exptl_crystal_size_max 0.30
_exptl_crystal_size_mid 0.20
_exptl_crystal_size_min 0.15
_refine_diff_density_max 0.333
_refine_diff_density_min -0.275
_refine_diff_density_rms 0.065
_refine_ls_extinction_method none
_refine_ls_goodness_of_fit_ref 1.039
_refine_ls_hydrogen_treatment constr
_refine_ls_matrix_type full
_refine_ls_number_parameters 92
_refine_ls_number_reflns 1307
_refine_ls_number_restraints 0
_refine_ls_restrained_S_all 1.039
_refine_ls_R_factor_all 0.0643
_refine_ls_R_factor_gt 0.0451
_refine_ls_shift/su_max 0.000
_refine_ls_shift/su_mean 0.000
_refine_ls_structure_factor_coef Fsqd
_refine_ls_weighting_details 'calc w=1/[\s^2^(Fo^2^)+(0.0761P)^2^+0.1679P] where P=(Fo^2^+2Fc^2^)/3'
_refine_ls_weighting_scheme calc
_refine_ls_wR_factor_gt 0.1168
_refine_ls_wR_factor_ref 0.1300
_reflns_number_gt 971
_reflns_number_total 1307
_reflns_threshold_expression >2\s(I)
_cod_data_source_file c4ce02290d1.cif
_cod_data_source_block I
_cod_depositor_comments 'Adding full bibliography for 7219233--7219236.cif.'
_cod_original_sg_symbol_H-M 'P 21/n'
_cod_database_code 7219233

loop_
_symmetry_equiv_pos_as_xyz
'x, y, z'
'-x+1/2, y+1/2, -z+1/2'
'-x, -y, -z'
'x-1/2, -y-1/2, z-1/2'

loop_
_atom_site_label
_atom_site_type_symbol
_atom_site_fract_x
_atom_site_fract_y
_atom_site_fract_z
_atom_site_U_iso_or_equiv
_atom_site_adp_type
_atom_site_occupancy
_atom_site_symmetry_multiplicity
_atom_site_calc_flag
_atom_site_refinement_flags
C2 C 0.5633(4) 0.25484(14) 0.33937(12) 0.0161(4) Uani 1 1 d .
C3 C 0.4124(4) 0.18122(14) 0.41096(12) 0.0149(4) Uani 1 1 d .
C4 C 0.3141(4) 0.06996(14) 0.38714(12) 0.0160(4) Uani 1 1 d .
H4 H 0.2153 0.0222 0.4354 0.019 Uiso 1 1 calc R
C5 C 0.3568(4) 0.02535(15) 0.29270(12) 0.0185(4) Uani 1 1 d .
H5 H 0.2937 -0.0524 0.2768 0.022 Uiso 1 1 calc R
C6 C 0.4913(4) 0.09673(15) 0.22447(12) 0.0179(4) Uani 1 1 d .
H6 H 0.5201 0.0685 0.1598 0.021 Uiso 1 1 calc R
C7 C 0.3601(4) 0.22936(15) 0.51047(12) 0.0175(4) Uani 1 1 d .
N1 N 0.5846(4) 0.20702(13) 0.24719(10) 0.0174(3) Uani 1 1 d .
H1 H 0.6636 0.2508 0.2003 0.021 Uiso 1 1 calc R
O8 O 0.4619(4) 0.33727(10) 0.52644(9) 0.0218(3) Uani 1 1 d .
H8 H 0.5445 0.3644 0.4752 0.033 Uiso 1 1 calc R
O9 O 0.2246(3) 0.17228(10) 0.57449(8) 0.0216(3) Uani 1 1 d .
O10 O 0.6713(3) 0.35672(10) 0.35588(9) 0.0209(3) Uani 1 1 d .

loop_
_atom_site_aniso_label
_atom_site_aniso_U_11
_atom_site_aniso_U_22
_atom_site_aniso_U_33
_atom_site_aniso_U_23
_atom_site_aniso_U_13
_atom_site_aniso_U_12
C2 0.0139(8) 0.0182(9) 0.0161(8) 0.0022(7) 0.0007(6) 0.0024(6)
C3 0.0129(8) 0.0182(8) 0.0136(8) 0.0015(6) 0.0009(6) 0.0011(6)
C4 0.0126(7) 0.0188(9) 0.0167(8) 0.0031(6) 0.0018(6) 0.0014(6)
C5 0.0177(8) 0.0174(9) 0.0202(9) -0.0016(7) 0.0003(7) 0.0015(7)
C6 0.0172(8) 0.0213(9) 0.0149(8) -0.0025(7) 0.0000(6) 0.0040(7)
C7 0.0165(8) 0.0191(9) 0.0168(8) 0.0004(7) 0.0000(6) 0.0025(6)
N1 0.0181(7) 0.0207(8) 0.0136(7) 0.0030(5) 0.0034(5) 0.0002(6)
O8 0.0286(7) 0.0202(7) 0.0168(6) -0.0020(5) 0.0038(5) -0.0013(5)
O9 0.0269(7) 0.0232(7) 0.0154(6) 0.0014(5) 0.0066(5) 0.0014(5)
O10 0.0242(7) 0.0170(7) 0.0217(6) 0.0018(5) 0.0031(5) -0.0017(5)

loop_
_atom_type_symbol
_atom_type_description
_atom_type_scat_dispersion_real
_atom_type_scat_dispersion_imag
_atom_type_scat_source
C C 0.0033 0.0016 'International Tables Vol C Tables 4.2.6.8 and 6.1.1.4'
H H 0.0000 0.0000 'International Tables Vol C Tables 4.2.6.8 and 6.1.1.4'
N N 0.0061 0.0033 'International Tables Vol C Tables 4.2.6.8 and 6.1.1.4'
O O 0.0106 0.0060 'International Tables Vol C Tables 4.2.6.8 and 6.1.1.4'

loop_
_geom_angle_atom_site_label_1
_geom_angle_atom_site_label_2
_geom_angle_atom_site_label_3
_geom_angle
O10 C2 N1 119.98(14)
O10 C2 C3 124.63(14)
N1 C2 C3 115.40(15)
C4 C3 C2 120.45(15)
C4 C3 C7 121.13(15)
C2 C3 C7 118.41(15)
C3 C4 C5 121.11(15)
C3 C4 H4 119.4
C5 C4 H4 119.4
C6 C5 C4 118.03(16)
C6 C5 H5 121.0
C4 C5 H5 121.0
N1 C6 C5 121.11(15)
N1 C6 H6 119.4
C5 C6 H6 119.4
O9 C7 O8 121.29(15)
O9 C7 C3 121.94(15)
O8 C7 C3 116.77(14)
C6 N1 C2 123.82(14)
C6 N1 H1 118.1
C2 N1 H1 118.1
C7 O8 H8 109.5

loop_
_geom_bond_atom_site_label_1
_geom_bond_atom_site_label_2
_geom_bond_distance
C2 O10 1.258(2)
C2 N1 1.376(2)
C2 C3 1.435(2)
C3 C4 1.369(2)
C3 C7 1.487(2)
C4 C5 1.402(2)
C4 H4 0.9500
C5 C6 1.362(2)
C5 H5 0.9500
C6 N1 1.351(2)
C6 H6 0.9500
C7 O9 1.2264(19)
C7 O8 1.317(2)
N1 H1 0.8800
O8 H8 0.8400

loop_
_geom_hbond_atom_site_label_D
_geom_hbond_atom_site_label_H
_geom_hbond_atom_site_label_A
_geom_hbond_distance_DH
_geom_hbond_distance_HA
_geom_hbond_distance_DA
_geom_hbond_angle_DHA
_geom_hbond_site_symmetry_A
N1 H1 O9 0.88 1.95 2.8100(18) 164.0 4_665
O8 H8 O10 0.84 1.72 2.5040(17) 154.2 .

loop_
_geom_torsion_atom_site_label_1
_geom_torsion_atom_site_label_2
_geom_torsion_atom_site_label_3
_geom_torsion_atom_site_label_4
_geom_torsion
O10 C2 C3 C4 -177.69(15)
N1 C2 C3 C4 2.5(2)
O10 C2 C3 C7 3.4(2)
N1 C2 C3 C7 -176.41(14)
C2 C3 C4 C5 -0.2(2)
C7 C3 C4 C5 178.73(15)
C3 C4 C5 C6 -1.5(2)
C4 C5 C6 N1 0.6(2)
C4 C3 C7 O9 -0.7(3)
C2 C3 C7 O9 178.23(15)
C4 C3 C7 O8 -179.82(15)
C2 C3 C7 O8 -0.9(2)
C5 C6 N1 C2 2.0(2)
O10 C2 N1 C6 176.74(15)
C3 C2 N1 C6 -3.5(2)
